data_4027650
loop_
_publ_author_name
'Sujeewa Ranatunga'
'Chih-Hang Anthony Tang'
'Chih-Chi Andrew Hu'
'Juan R. Del Valle'

_publ_section_title
;
 Total Synthesis and Structural Revision of Lucentamycin A
;
_journal_name_full 'Journal of Organic Chemistry'
_journal_page_first 9859
_journal_page_last 9864
_journal_paper_doi 10.1021/jo301723y
_journal_volume 77
_journal_year 2012
_chemical_absolute_configuration ad
_chemical_formula_sum 'C29 H44 N6 O7.5'
_chemical_formula_weight 596.70
_chemical_name_systematic
;
 ?
;
_space_group_IT_number 154
_symmetry_cell_setting trigonal
_symmetry_space_group_name_Hall 'P 32 2"'
_symmetry_space_group_name_H-M 'P 32 2 1'
_atom_sites_solution_hydrogens geom
_atom_sites_solution_primary direct
_atom_sites_solution_secondary difmap
_audit_creation_method SHELXL-97
_cell_angle_alpha 90.00
_cell_angle_beta 90.00
_cell_angle_gamma 120.00
_cell_formula_units_Z 6
_cell_length_a 13.6137(3)
_cell_length_b 13.6137(3)
_cell_length_c 30.6199(7)
_cell_measurement_temperature 228(2)
_cell_volume 4914.58(19)
_computing_cell_refinement 'APEX2 (Bruker, 2010); SAINT (Bruker, 2009)'
_computing_data_collection 'APEX2 (Bruker, 2010)'
_computing_data_reduction 'SAINT (Bruker, 2009);XPREP(Sheldrick,2008)'
_computing_publication_material 'APEX2 (Bruker, 2010)'
_computing_structure_refinement 'SHELXL-97 (Sheldrick, 2008); OLEX2 (2009)'
_computing_structure_solution 'SHELXS-97 (Sheldrick, 2008)'
_diffrn_ambient_temperature 228(2)
_diffrn_measured_fraction_theta_full 0.994
_diffrn_measured_fraction_theta_max 0.994
_diffrn_measurement_device_type 'BRUKER SMART APEXII CCD'
_diffrn_measurement_method 'omega scans'
_diffrn_radiation_monochromator graphite
_diffrn_radiation_source 'fine-focus sealed tube'
_diffrn_radiation_type CuK\a
_diffrn_radiation_wavelength 1.54178
_diffrn_reflns_av_R_equivalents 0.0493
_diffrn_reflns_av_sigmaI/netI 0.0241
_diffrn_reflns_limit_h_max 16
_diffrn_reflns_limit_h_min -16
_diffrn_reflns_limit_k_max 16
_diffrn_reflns_limit_k_min -16
_diffrn_reflns_limit_l_max 36
_diffrn_reflns_limit_l_min -36
_diffrn_reflns_number 49901
_diffrn_reflns_theta_full 68.02
_diffrn_reflns_theta_max 68.02
_diffrn_reflns_theta_min 3.75
_exptl_absorpt_coefficient_mu 0.727
_exptl_absorpt_correction_T_max 0.8926
_exptl_absorpt_correction_T_min 0.8683
_exptl_absorpt_correction_type multi-scan
_exptl_absorpt_process_details 'SADABS; (Sheldrick, 2003)'
_exptl_crystal_colour colorless
_exptl_crystal_density_diffrn 1.210
_exptl_crystal_description block
_exptl_crystal_F_000 1920
_exptl_crystal_size_max 0.20
_exptl_crystal_size_mid 0.18
_exptl_crystal_size_min 0.16
_refine_diff_density_max 0.278
_refine_diff_density_min -0.238
_refine_diff_density_rms 0.041
_refine_ls_abs_structure_details 'Flack H D (1983), Acta Cryst. A39, 876-881'
_refine_ls_abs_structure_Flack 0.0(2)
_refine_ls_extinction_method none
_refine_ls_goodness_of_fit_ref 1.068
_refine_ls_hydrogen_treatment mixed
_refine_ls_matrix_type full
_refine_ls_number_parameters 426
_refine_ls_number_reflns 5955
_refine_ls_number_restraints 19
_refine_ls_restrained_S_all 1.069
_refine_ls_R_factor_all 0.0488
_refine_ls_R_factor_gt 0.0436
_refine_ls_shift/su_max 0.001
_refine_ls_shift/su_mean 0.000
_refine_ls_structure_factor_coef Fsqd
_refine_ls_weighting_details 'calc w=1/[\s^2^(Fo^2^)+(0.0697P)^2^+0.7707P] where P=(Fo^2^+2Fc^2^)/3'
_refine_ls_weighting_scheme calc
_refine_ls_wR_factor_gt 0.1126
_refine_ls_wR_factor_ref 0.1166
_reflns_number_gt 5420
_reflns_number_total 5955
_reflns_threshold_expression >2sigma(I)
_cod_data_source_file jo301723y_si_002.cif
_cod_data_source_block sr_9_184_0m
_cod_original_formula_sum 'C29 H44 N6 O7.50'
_cod_database_code 4027650

loop_
_symmetry_equiv_pos_as_xyz
'x, y, z'
'-y, x-y, z+2/3'
'-x+y, -x, z+1/3'
'y, x, -z'
'x-y, -y, -z+1/3'
'-x, -x+y, -z+2/3'

loop_
_atom_site_label
_atom_site_type_symbol
_atom_site_fract_x
_atom_site_fract_y
_atom_site_fract_z
_atom_site_U_iso_or_equiv
_atom_site_adp_type
_atom_site_occupancy
_atom_site_symmetry_multiplicity
_atom_site_calc_flag
_atom_site_refinement_flags
C1 C 0.50197(17) 0.64520(19) 0.55348(7) 0.0369(4) Uani 1 1 d .
H1 H 0.491(2) 0.645(2) 0.5230(9) 0.044 Uiso 1 1 d .
C1A C 0.6609(4) 0.8842(4) 0.51315(12) 0.0966(13) Uani 1 1 d .
H1AA H 0.7417 0.9282 0.5190 0.145 Uiso 1 1 calc R
H1AB H 0.6392 0.9268 0.4939 0.145 Uiso 1 1 calc R
H1AC H 0.6434 0.8132 0.4993 0.145 Uiso 1 1 calc R
C2 C -0.0455(2) 0.6821(2) 0.61444(8) 0.0514(6) Uani 1 1 d .
H2 H -0.0605 0.6200 0.6323 0.062 Uiso 1 1 calc R
C3 C -0.1104(3) 0.7980(3) 0.58077(11) 0.0668(8) Uani 1 1 d .
H3 H -0.1676 0.8164 0.5762 0.080 Uiso 1 1 calc R
C4 C -0.0059(3) 0.8617(2) 0.56173(11) 0.0656(8) Uani 1 1 d .
H4 H 0.0077 0.9225 0.5433 0.079 Uiso 1 1 calc R
C5 C 0.0793(2) 0.8370(2) 0.56941(9) 0.0543(6) Uani 1 1 d .
H5 H 0.1506 0.8813 0.5562 0.065 Uiso 1 1 calc R
C6 C 0.0608(2) 0.74738(19) 0.59635(7) 0.0415(5) Uani 1 1 d .
C7 C 0.25373(17) 0.67316(18) 0.65909(6) 0.0331(4) Uani 1 1 d .
H7 H 0.3215 0.7500 0.6583 0.040 Uiso 1 1 calc R
C8 C 0.23603(18) 0.6280(2) 0.70566(6) 0.0393(5) Uani 1 1 d .
H8A H 0.1993 0.6615 0.7227 0.047 Uiso 1 1 calc R
H8B H 0.1849 0.5457 0.7052 0.047 Uiso 1 1 calc R
C9 C 0.3459(2) 0.6537(3) 0.72805(7) 0.0496(6) Uani 1 1 d .
H9A H 0.3998 0.7353 0.7266 0.059 Uiso 1 1 calc R
H9B H 0.3795 0.6143 0.7127 0.059 Uiso 1 1 calc R
C10 C 0.3256(2) 0.6162(3) 0.77553(7) 0.0553(7) Uani 1 1 d .
H10A H 0.2839 0.5331 0.7764 0.066 Uiso 1 1 calc R
H10B H 0.2773 0.6424 0.7888 0.066 Uiso 1 1 calc R
C11 C 0.4327(3) 0.6592(3) 0.80308(8) 0.0610(7) Uani 1 1 d .
H11A H 0.4779 0.7420 0.8006 0.073 Uiso 1 1 calc R
H11B H 0.4113 0.6405 0.8338 0.073 Uiso 1 1 calc R
C12 C 0.57264(19) 0.5987(2) 0.81642(7) 0.0412(5) Uani 1 1 d .
C13 C 0.27113(16) 0.59601(16) 0.62745(6) 0.0297(4) Uani 1 1 d .
C14 C 0.38529(16) 0.56476(17) 0.57510(6) 0.0309(4) Uani 1 1 d .
H14 H 0.3249 0.5460 0.5532 0.037 Uiso 1 1 calc R
C15 C 0.15864(19) 0.72999(18) 0.60664(6) 0.0371(4) Uani 1 1 d .
C16 C 0.5333(2) 0.7602(2) 0.57195(8) 0.0473(5) Uani 1 1 d .
C17 C 0.4744(2) 0.7442(2) 0.61484(8) 0.0486(6) Uani 1 1 d .
H17A H 0.5219 0.7454 0.6391 0.058 Uiso 1 1 calc R
H17B H 0.4539 0.8029 0.6196 0.058 Uiso 1 1 calc R
C18 C -0.1304(3) 0.7080(3) 0.60631(11) 0.0648(7) Uani 1 1 d .
H18 H -0.2027 0.6628 0.6186 0.078 Uiso 1 1 calc R
C19 C 0.5983(3) 0.8609(3) 0.55435(11) 0.0726(9) Uani 1 1 d .
H19 H 0.6052 0.9238 0.5697 0.087 Uiso 1 1 calc R
C20 C 0.5915(2) 0.6122(3) 0.56269(10) 0.0579(7) Uani 1 1 d .
H20A H 0.6076 0.6186 0.5938 0.087 Uiso 1 1 calc R
H20B H 0.6604 0.6624 0.5468 0.087 Uiso 1 1 calc R
H20C H 0.5638 0.5346 0.5534 0.087 Uiso 1 1 calc R
C21 C 0.37270(16) 0.45446(17) 0.59282(6) 0.0302(4) Uani 1 1 d .
C22 C 0.37065(19) 0.21183(18) 0.55234(6) 0.0363(4) Uani 1 1 d .
C23 C 0.29858(19) 0.25327(17) 0.57630(6) 0.0362(4) Uani 1 1 d .
H23 H 0.3085 0.2495 0.6082 0.043 Uiso 1 1 calc R
C24 C 0.1733(2) 0.1730(2) 0.56474(8) 0.0486(6) Uani 1 1 d .
H24A H 0.1646 0.1761 0.5331 0.058 Uiso 1 1 calc R
H24B H 0.1546 0.0954 0.5720 0.058 Uiso 1 1 calc R
C25 C 0.0876(2) 0.1964(3) 0.58695(11) 0.0660(8) Uani 1 1 d .
H25 H 0.1203 0.2793 0.5902 0.079 Uiso 1 1 calc R
C26 C 0.0613(4) 0.1412(6) 0.63221(14) 0.132(2) Uani 1 1 d .
H26A H 0.0068 0.0610 0.6295 0.197 Uiso 1 1 calc R
H26B H 0.0300 0.1768 0.6506 0.197 Uiso 1 1 calc R
H26C H 0.1306 0.1510 0.6453 0.197 Uiso 1 1 calc R
C27 C -0.0230(3) 0.1476(4) 0.56129(16) 0.0922(11) Uani 1 1 d .
H27A H -0.0070 0.1764 0.5316 0.138 Uiso 1 1 calc R
H27B H -0.0730 0.1698 0.5751 0.138 Uiso 1 1 calc R
H27C H -0.0593 0.0655 0.5608 0.138 Uiso 1 1 calc R
N1 N 0.15560(16) 0.67986(16) 0.64459(5) 0.0347(4) Uani 1 1 d .
N2 N 0.50167(18) 0.6100(2) 0.78960(6) 0.0504(5) Uani 1 1 d D
H1A H 0.102(3) 0.656(3) 0.6619(10) 0.060 Uiso 1 1 d .
H2A H 0.512(3) 0.607(3) 0.7621(6) 0.060 Uiso 1 1 d D
N3 N 0.58208(19) 0.6278(2) 0.85779(6) 0.0512(5) Uani 1 1 d D
H3A H 0.547(2) 0.659(3) 0.8666(9) 0.061 Uiso 1 1 d D
H3B H 0.617(2) 0.604(3) 0.8733(9) 0.061 Uiso 1 1 d D
N4 N 0.63323(18) 0.5541(2) 0.80182(6) 0.0495(5) Uani 1 1 d D
H4A H 0.632(2) 0.540(3) 0.7745(6) 0.059 Uiso 1 1 d D
H4B H 0.680(2) 0.548(3) 0.8180(8) 0.059 Uiso 1 1 d D
N5 N 0.37360(14) 0.63241(14) 0.61003(5) 0.0316(3) Uani 1 1 d .
N6 N 0.32958(16) 0.36858(15) 0.56481(5) 0.0335(4) Uani 1 1 d D
H6 H 0.311(2) 0.380(2) 0.5406(6) 0.040 Uiso 1 1 d D
O1 O 0.24103(15) 0.76327(15) 0.58205(5) 0.0511(4) Uani 1 1 d .
O2 O 0.19100(12) 0.50141(13) 0.61823(5) 0.0380(3) Uani 1 1 d .
O3 O 0.40391(12) 0.44935(12) 0.63027(4) 0.0360(3) Uani 1 1 d .
O4 O 0.40978(15) 0.24996(14) 0.51581(5) 0.0448(4) Uani 1 1 d .
O5 O 0.38022(18) 0.13493(15) 0.57159(5) 0.0560(5) Uani 1 1 d .
O6 O 0.55811(16) 0.59783(16) 0.69623(6) 0.0519(4) Uani 1 1 d D
H6A H 0.611(2) 0.583(3) 0.6986(11) 0.078 Uiso 1 1 d D
H6B H 0.507(2) 0.554(3) 0.6773(10) 0.078 Uiso 1 1 d D
O1S O 0.6220(10) 0.9789(12) 0.6802(4) 0.191(4) Uiso 0.50 1 d P
C1S C 0.7147(12) 0.9707(13) 0.6764(5) 0.146(5) Uiso 0.50 1 d P
O2S O 0.4413(6) 0.9508(6) 0.6988(2) 0.114(2) Uani 0.50 1 d P
C23S C 0.2351(5) 1.0000 0.6667 0.0957(17) Uani 1 2 d S
O3S O 0.2976(7) 0.9403(7) 0.68046(19) 0.121(2) Uani 0.50 1 d P

loop_
_atom_site_aniso_label
_atom_site_aniso_U_11
_atom_site_aniso_U_22
_atom_site_aniso_U_33
_atom_site_aniso_U_23
_atom_site_aniso_U_13
_atom_site_aniso_U_12
C1 0.0352(10) 0.0440(12) 0.0318(10) 0.0048(8) 0.0069(8) 0.0200(9)
C1A 0.091(3) 0.083(2) 0.072(2) 0.0159(19) 0.025(2) 0.011(2)
C2 0.0474(14) 0.0546(14) 0.0547(13) 0.0032(11) -0.0099(11) 0.0275(12)
C3 0.0604(18) 0.0569(16) 0.092(2) -0.0145(15) -0.0323(16) 0.0360(15)
C4 0.0731(19) 0.0420(14) 0.084(2) -0.0037(13) -0.0320(16) 0.0304(14)
C5 0.0574(15) 0.0455(14) 0.0609(15) 0.0018(11) -0.0126(12) 0.0265(12)
C6 0.0483(13) 0.0394(12) 0.0393(10) -0.0036(9) -0.0111(9) 0.0236(10)
C7 0.0318(10) 0.0387(10) 0.0329(9) -0.0047(8) -0.0018(8) 0.0207(9)
C8 0.0404(11) 0.0567(13) 0.0311(9) -0.0045(9) -0.0012(8) 0.0320(10)
C9 0.0442(13) 0.0744(17) 0.0413(12) -0.0033(11) -0.0045(10) 0.0382(13)
C10 0.0553(15) 0.090(2) 0.0397(12) -0.0015(12) -0.0020(10) 0.0506(15)
C11 0.0694(17) 0.102(2) 0.0424(12) -0.0205(13) -0.0175(12) 0.0663(18)
C12 0.0390(12) 0.0516(13) 0.0368(10) -0.0096(9) -0.0083(9) 0.0256(11)
C13 0.0306(10) 0.0342(10) 0.0289(9) 0.0001(7) -0.0003(7) 0.0196(9)
C14 0.0297(9) 0.0366(10) 0.0286(9) -0.0045(7) -0.0007(7) 0.0183(8)
C15 0.0450(12) 0.0354(11) 0.0342(10) 0.0000(8) -0.0004(9) 0.0225(10)
C16 0.0388(12) 0.0424(12) 0.0519(13) 0.0005(10) 0.0057(10) 0.0136(10)
C17 0.0381(12) 0.0386(12) 0.0569(14) -0.0111(10) 0.0064(10) 0.0102(10)
C18 0.0481(15) 0.0707(19) 0.0798(19) 0.0013(15) -0.0108(13) 0.0328(14)
C19 0.0696(19) 0.0469(16) 0.0776(19) 0.0061(14) 0.0185(16) 0.0113(14)
C20 0.0360(12) 0.0670(17) 0.0718(17) 0.0129(13) 0.0125(12) 0.0266(12)
C21 0.0287(9) 0.0384(11) 0.0265(9) -0.0030(7) 0.0018(7) 0.0190(8)
C22 0.0468(12) 0.0348(10) 0.0294(10) -0.0053(8) -0.0042(8) 0.0220(9)
C23 0.0480(12) 0.0336(10) 0.0276(9) -0.0023(8) 0.0002(8) 0.0207(10)
C24 0.0478(13) 0.0401(12) 0.0491(13) -0.0070(10) -0.0005(10) 0.0154(11)
C25 0.0466(15) 0.0539(16) 0.090(2) -0.0165(15) 0.0031(14) 0.0194(13)
C26 0.081(3) 0.227(7) 0.073(2) -0.009(3) 0.019(2) 0.067(4)
C27 0.060(2) 0.092(3) 0.130(3) 0.000(2) -0.009(2) 0.0415(19)
N1 0.0384(9) 0.0426(10) 0.0314(8) -0.0006(7) 0.0020(7) 0.0265(8)
N2 0.0530(11) 0.0841(15) 0.0337(9) -0.0172(10) -0.0121(9) 0.0490(11)
N3 0.0530(12) 0.0820(16) 0.0372(10) -0.0155(10) -0.0117(9) 0.0477(12)
N4 0.0519(12) 0.0757(14) 0.0383(10) -0.0165(10) -0.0126(9) 0.0449(11)
N5 0.0301(8) 0.0332(9) 0.0311(8) -0.0042(6) 0.0014(6) 0.0157(7)
N6 0.0438(10) 0.0366(9) 0.0236(7) -0.0029(6) -0.0030(7) 0.0228(8)
O1 0.0585(10) 0.0577(10) 0.0455(9) 0.0159(8) 0.0130(8) 0.0353(9)
O2 0.0314(7) 0.0376(8) 0.0401(7) -0.0077(6) 0.0018(6) 0.0136(6)
O3 0.0437(8) 0.0410(8) 0.0274(7) -0.0027(5) -0.0047(6) 0.0242(7)
O4 0.0596(10) 0.0543(9) 0.0332(7) 0.0036(7) 0.0069(7) 0.0381(8)
O5 0.0948(14) 0.0527(10) 0.0398(8) 0.0019(7) 0.0071(8) 0.0513(10)
O6 0.0583(11) 0.0627(11) 0.0503(9) -0.0162(8) -0.0128(8) 0.0420(9)
O2S 0.121(5) 0.119(5) 0.109(4) 0.018(4) 0.032(4) 0.064(4)
C23S 0.114(3) 0.096(4) 0.071(3) -0.003(3) -0.0015(14) 0.048(2)
O3S 0.158(6) 0.142(6) 0.076(3) 0.026(4) 0.024(4) 0.085(5)

loop_
_atom_type_symbol
_atom_type_description
_atom_type_scat_dispersion_real
_atom_type_scat_dispersion_imag
_atom_type_scat_source
C C 0.0181 0.0091 'International Tables Vol C Tables 4.2.6.8 and 6.1.1.4'
H H 0.0000 0.0000 'International Tables Vol C Tables 4.2.6.8 and 6.1.1.4'
N N 0.0311 0.0180 'International Tables Vol C Tables 4.2.6.8 and 6.1.1.4'
O O 0.0492 0.0322 'International Tables Vol C Tables 4.2.6.8 and 6.1.1.4'

loop_
_geom_angle_atom_site_label_1
_geom_angle_atom_site_label_2
_geom_angle_atom_site_label_3
_geom_angle
_geom_angle_site_symmetry_1
_geom_angle_site_symmetry_3
C16 C1 C20 112.6(2) . .
C16 C1 C14 103.27(16) . .
C20 C1 C14 113.59(19) . .
C16 C1 H1 109.8(15) . .
C20 C1 H1 109.4(16) . .
C14 C1 H1 107.9(16) . .
C19 C1A H1AA 109.5 . .
C19 C1A H1AB 109.5 . .
H1AA C1A H1AB 109.5 . .
C19 C1A H1AC 109.5 . .
H1AA C1A H1AC 109.5 . .
H1AB C1A H1AC 109.5 . .
C6 C2 C18 120.1(3) . .
C6 C2 H2 119.9 . .
C18 C2 H2 119.9 . .
C18 C3 C4 119.4(3) . .
C18 C3 H3 120.3 . .
C4 C3 H3 120.3 . .
C3 C4 C5 120.4(3) . .
C3 C4 H4 119.8 . .
C5 C4 H4 119.8 . .
C4 C5 C6 120.7(3) . .
C4 C5 H5 119.7 . .
C6 C5 H5 119.7 . .
C2 C6 C5 118.5(2) . .
C2 C6 C15 122.9(2) . .
C5 C6 C15 118.6(2) . .
N1 C7 C8 110.27(16) . .
N1 C7 C13 108.19(15) . .
C8 C7 C13 111.24(16) . .
N1 C7 H7 109.0 . .
C8 C7 H7 109.0 . .
C13 C7 H7 109.0 . .
C9 C8 C7 112.99(18) . .
C9 C8 H8A 109.0 . .
C7 C8 H8A 109.0 . .
C9 C8 H8B 109.0 . .
C7 C8 H8B 109.0 . .
H8A C8 H8B 107.8 . .
C8 C9 C10 111.2(2) . .
C8 C9 H9A 109.4 . .
C10 C9 H9A 109.4 . .
C8 C9 H9B 109.4 . .
C10 C9 H9B 109.4 . .
H9A C9 H9B 108.0 . .
C9 C10 C11 115.0(2) . .
C9 C10 H10A 108.5 . .
C11 C10 H10A 108.5 . .
C9 C10 H10B 108.5 . .
C11 C10 H10B 108.5 . .
H10A C10 H10B 107.5 . .
N2 C11 C10 112.2(2) . .
N2 C11 H11A 109.2 . .
C10 C11 H11A 109.2 . .
N2 C11 H11B 109.2 . .
C10 C11 H11B 109.2 . .
H11A C11 H11B 107.9 . .
N3 C12 N4 118.3(2) . .
N3 C12 N2 121.8(2) . .
N4 C12 N2 119.9(2) . .
O2 C13 N5 120.66(17) . .
O2 C13 C7 120.07(17) . .
N5 C13 C7 119.27(17) . .
N5 C14 C21 111.36(15) . .
N5 C14 C1 105.11(16) . .
C21 C14 C1 114.66(16) . .
N5 C14 H14 108.5 . .
C21 C14 H14 108.5 . .
C1 C14 H14 108.5 . .
O1 C15 N1 120.5(2) . .
O1 C15 C6 122.04(19) . .
N1 C15 C6 117.39(19) . .
C19 C16 C17 122.8(2) . .
C19 C16 C1 128.2(2) . .
C17 C16 C1 108.92(19) . .
N5 C17 C16 102.66(18) . .
N5 C17 H17A 111.2 . .
C16 C17 H17A 111.2 . .
N5 C17 H17B 111.2 . .
C16 C17 H17B 111.2 . .
H17A C17 H17B 109.1 . .
C3 C18 C2 120.9(3) . .
C3 C18 H18 119.5 . .
C2 C18 H18 119.5 . .
C16 C19 C1A 126.3(3) . .
C16 C19 H19 116.8 . .
C1A C19 H19 116.8 . .
C1 C20 H20A 109.5 . .
C1 C20 H20B 109.5 . .
H20A C20 H20B 109.5 . .
C1 C20 H20C 109.5 . .
H20A C20 H20C 109.5 . .
H20B C20 H20C 109.5 . .
O3 C21 N6 124.24(19) . .
O3 C21 C14 120.86(17) . .
N6 C21 C14 114.87(16) . .
O4 C22 O5 124.7(2) . .
O4 C22 C23 119.81(18) . .
O5 C22 C23 115.43(18) . .
N6 C23 C24 109.43(18) . .
N6 C23 C22 112.76(17) . .
C24 C23 C22 108.24(17) . .
N6 C23 H23 108.8 . .
C24 C23 H23 108.8 . .
C22 C23 H23 108.8 . .
C25 C24 C23 116.4(2) . .
C25 C24 H24A 108.2 . .
C23 C24 H24A 108.2 . .
C25 C24 H24B 108.2 . .
C23 C24 H24B 108.2 . .
H24A C24 H24B 107.4 . .
C24 C25 C27 111.9(3) . .
C24 C25 C26 108.6(3) . .
C27 C25 C26 108.4(3) . .
C24 C25 H25 109.3 . .
C27 C25 H25 109.3 . .
C26 C25 H25 109.3 . .
C25 C26 H26A 109.5 . .
C25 C26 H26B 109.5 . .
H26A C26 H26B 109.5 . .
C25 C26 H26C 109.5 . .
H26A C26 H26C 109.5 . .
H26B C26 H26C 109.5 . .
C25 C27 H27A 109.5 . .
C25 C27 H27B 109.5 . .
H27A C27 H27B 109.5 . .
C25 C27 H27C 109.5 . .
H27A C27 H27C 109.5 . .
H27B C27 H27C 109.5 . .
C15 N1 C7 120.16(18) . .
C15 N1 H1A 124(2) . .
C7 N1 H1A 116(2) . .
C12 N2 C11 123.20(19) . .
C12 N2 H2A 117(2) . .
C11 N2 H2A 117(2) . .
C12 N3 H3A 118(2) . .
C12 N3 H3B 115(2) . .
H3A N3 H3B 126(3) . .
C12 N4 H4A 119(2) . .
C12 N4 H4B 121(2) . .
H4A N4 H4B 119(3) . .
C13 N5 C17 127.54(17) . .
C13 N5 C14 118.54(16) . .
C17 N5 C14 112.72(16) . .
C21 N6 C23 123.91(16) . .
C21 N6 H6 117.4(18) . .
C23 N6 H6 118.0(18) . .
H6A O6 H6B 112(3) . .
O1S O1S C1S 87.8(8) 5_676 .
O1S O1S C1S 55.3(6) 5_676 5_676
C1S C1S O1S 90.1(8) 5_676 .
C1S C1S O1S 55.4(6) 5_676 5_676
O3S C23S O3S 66.3(6) . 5_676
C23S O3S O3S 56.8(3) . 5_676

loop_
_geom_bond_atom_site_label_1
_geom_bond_atom_site_label_2
_geom_bond_distance
_geom_bond_site_symmetry_2
C1 C16 1.512(3) .
C1 C20 1.521(3) .
C1 C14 1.556(3) .
C1 H1 0.95(3) .
C1A C19 1.466(5) .
C1A H1AA 0.9700 .
C1A H1AB 0.9700 .
C1A H1AC 0.9700 .
C2 C6 1.379(4) .
C2 C18 1.389(4) .
C2 H2 0.9400 .
C3 C18 1.361(5) .
C3 C4 1.372(5) .
C3 H3 0.9400 .
C4 C5 1.380(4) .
C4 H4 0.9400 .
C5 C6 1.387(3) .
C5 H5 0.9400 .
C6 C15 1.499(3) .
C7 N1 1.453(3) .
C7 C8 1.524(3) .
C7 C13 1.532(3) .
C7 H7 0.9900 .
C8 C9 1.519(3) .
C8 H8A 0.9800 .
C8 H8B 0.9800 .
C9 C10 1.519(3) .
C9 H9A 0.9800 .
C9 H9B 0.9800 .
C10 C11 1.525(3) .
C10 H10A 0.9800 .
C10 H10B 0.9800 .
C11 N2 1.459(3) .
C11 H11A 0.9800 .
C11 H11B 0.9800 .
C12 N3 1.314(3) .
C12 N4 1.323(3) .
C12 N2 1.334(3) .
C13 O2 1.234(2) .
C13 N5 1.336(3) .
C14 N5 1.471(2) .
C14 C21 1.524(3) .
C14 H14 0.9900 .
C15 O1 1.234(3) .
C15 N1 1.338(3) .
C16 C19 1.319(4) .
C16 C17 1.497(3) .
C17 N5 1.460(3) .
C17 H17A 0.9800 .
C17 H17B 0.9800 .
C18 H18 0.9400 .
C19 H19 0.9400 .
C20 H20A 0.9700 .
C20 H20B 0.9700 .
C20 H20C 0.9700 .
C21 O3 1.237(2) .
C21 N6 1.327(3) .
C22 O4 1.236(3) .
C22 O5 1.264(3) .
C22 C23 1.540(3) .
C23 N6 1.450(3) .
C23 C24 1.538(3) .
C23 H23 0.9900 .
C24 C25 1.516(4) .
C24 H24A 0.9800 .
C24 H24B 0.9800 .
C25 C27 1.525(5) .
C25 C26 1.531(6) .
C25 H25 0.9900 .
C26 H26A 0.9700 .
C26 H26B 0.9700 .
C26 H26C 0.9700 .
C27 H27A 0.9700 .
C27 H27B 0.9700 .
C27 H27C 0.9700 .
N1 H1A 0.83(3) .
N2 H2A 0.860(18) .
N3 H3A 0.824(17) .
N3 H3B 0.838(18) .
N4 H4A 0.858(17) .
N4 H4B 0.842(18) .
N6 H6 0.821(17) .
O6 H6A 0.844(17) .
O6 H6B 0.871(17) .
O1S O1S 0.97(2) 5_676
O1S C1S 1.326(14) .
O1S C1S 1.612(14) 5_676
C1S C1S 0.91(3) 5_676
C1S O1S 1.612(14) 5_676
C23S O3S 1.502(9) .
C23S O3S 1.502(9) 5_676
O3S O3S 1.642(14) 5_676
